data_7238407
loop_
_publ_author_name
'Olgu\'in, Juan'
'Jameson, Guy N. L.'
'Brooker, Sally'

_publ_section_title
;
 Two mononuclear iron(ii) complexes of 4-phenylpyrazole-5-carbaldehyde
 derived ligands are stabilised in different spin states
;
_journal_issue 1
_journal_name_full 'RSC Advances'
_journal_page_first 52
_journal_paper_doi 10.1039/c1ra00190f
_journal_volume 1
_journal_year 2011
_chemical_formula_sum 'C42 H39 B2 F8 Fe N12 O1.5'
_chemical_formula_weight 965.32
_space_group_IT_number 15
_space_group_name_Hall '-C 2yc'
_space_group_name_H-M_alt 'C 1 2/c 1'
_symmetry_cell_setting monoclinic
_symmetry_space_group_name_H-M 'C 1 2/c 1'
_atom_sites_solution_hydrogens geom
_atom_sites_solution_primary direct
_atom_sites_solution_secondary difmap
_audit_creation_method SHELXL-97
_cell_angle_alpha 90.00
_cell_angle_beta 95.974(13)
_cell_angle_gamma 90.00
_cell_formula_units_Z 8
_cell_length_a 23.047(10)
_cell_length_b 23.329(10)
_cell_length_c 17.388(7)
_cell_measurement_reflns_used 781
_cell_measurement_temperature 84(2)
_cell_measurement_theta_max 16.9295
_cell_measurement_theta_min 2.4915
_cell_volume 9298(7)
_computing_structure_refinement 'SHELXL-97 (Sheldrick, 1997)'
_computing_structure_solution 'SHELXS-97 (Sheldrick, 1990)'
_diffrn_ambient_temperature 84(2)
_diffrn_measured_fraction_theta_full 0.999
_diffrn_measured_fraction_theta_max 0.999
_diffrn_measurement_device_type 'Bruker Kappa Apex II area detector'
_diffrn_radiation_monochromator graphite
_diffrn_radiation_source 'fine-focus sealed tube'
_diffrn_radiation_type MoK\a
_diffrn_radiation_wavelength 0.71073
_diffrn_reflns_av_R_equivalents 0.1815
_diffrn_reflns_av_sigmaI/netI 0.2712
_diffrn_reflns_limit_h_max 26
_diffrn_reflns_limit_h_min -25
_diffrn_reflns_limit_k_max 26
_diffrn_reflns_limit_k_min -23
_diffrn_reflns_limit_l_max 19
_diffrn_reflns_limit_l_min -19
_diffrn_reflns_number 25950
_diffrn_reflns_theta_full 23.81
_diffrn_reflns_theta_max 23.81
_diffrn_reflns_theta_min 1.25
_exptl_absorpt_coefficient_mu 0.405
_exptl_absorpt_correction_T_max 0.7454
_exptl_absorpt_correction_T_min 0.5238
_exptl_absorpt_correction_type multi-scan
_exptl_absorpt_process_details 'SCALE (Bruker AXS Inc)'
_exptl_crystal_colour purple
_exptl_crystal_density_diffrn 1.379
_exptl_crystal_density_method 'not measured'
_exptl_crystal_description block
_exptl_crystal_F_000 3960
_exptl_crystal_size_max 0.11
_exptl_crystal_size_mid 0.05
_exptl_crystal_size_min 0.04
_refine_diff_density_max 1.237
_refine_diff_density_min -0.616
_refine_diff_density_rms 0.161
_refine_ls_extinction_method none
_refine_ls_goodness_of_fit_ref 1.026
_refine_ls_hydrogen_treatment constr
_refine_ls_matrix_type full
_refine_ls_number_parameters 586
_refine_ls_number_reflns 7138
_refine_ls_number_restraints 166
_refine_ls_restrained_S_all 1.027
_refine_ls_R_factor_all 0.2899
_refine_ls_R_factor_gt 0.1208
_refine_ls_shift/su_max 0.000
_refine_ls_shift/su_mean 0.000
_refine_ls_structure_factor_coef Fsqd
_refine_ls_weighting_details 'calc w=1/[\s^2^(Fo^2^)+(0.2000P)^2^+0.0000P] where P=(Fo^2^+2Fc^2^)/3'
_refine_ls_weighting_scheme calc
_refine_ls_wR_factor_gt 0.3067
_refine_ls_wR_factor_ref 0.3960
_reflns_number_gt 2581
_reflns_number_total 7138
_reflns_threshold_expression >2sigma(I)
_cod_data_source_file c1ra00190f.txt
_cod_data_source_block jo619c2c
_cod_depositor_comments
;
The following automatic conversions were performed:

data item '_symmetry_cell_setting' value 'Monoclinic' was changed to
'monoclinic' in accordance with the
/home/saulius/struct/COD-crude-data/automatic-downloads/DataCite-retrospective/RSC/depositions/lib/dictionaries/cif_core.dic
dictionary named 'cif_core.dic' version 2.4.2 last updated on
2011-04-26.

Automatic conversion script
Id: cif_fix_values 6909 2019-04-08 15:41:33Z antanas 
;
_cod_original_sg_symbol_H-M C2/c
_cod_original_formula_sum 'C42 H39 B2 F8 Fe N12 O1.50'
_cod_database_code 7238407

loop_
_symmetry_equiv_pos_as_xyz
'x, y, z'
'-x, y, -z+1/2'
'x+1/2, y+1/2, z'
'-x+1/2, y+1/2, -z+1/2'
'-x, -y, -z'
'x, -y, z-1/2'
'-x+1/2, -y+1/2, -z'
'x+1/2, -y+1/2, z-1/2'

loop_
_atom_site_label
_atom_site_type_symbol
_atom_site_fract_x
_atom_site_fract_y
_atom_site_fract_z
_atom_site_U_iso_or_equiv
_atom_site_adp_type
_atom_site_occupancy
_atom_site_symmetry_multiplicity
_atom_site_calc_flag
_atom_site_refinement_flags
_atom_site_disorder_assembly
_atom_site_disorder_group
Fe1 Fe 0.78462(7) 0.48324(8) 0.79834(9) 0.0431(6) Uani 1 1 d . . .
N1 N 0.8260(4) 0.4117(5) 0.7978(6) 0.051(3) Uani 1 1 d . . .
N2 N 0.8381(4) 0.3739(5) 0.8560(6) 0.056(3) Uani 1 1 d . . .
H2X H 0.8345 0.3813 0.9049 0.067 Uiso 1 1 calc R . .
N3 N 0.8177(5) 0.4596(7) 0.6348(6) 0.069(4) Uani 1 1 d . . .
N4 N 0.7907(5) 0.4909(5) 0.6885(6) 0.055(3) Uani 1 1 d . . .
N5 N 0.7389(4) 0.5537(4) 0.7783(6) 0.048(3) Uani 1 1 d . . .
N6 N 0.7054(4) 0.5872(5) 0.8162(6) 0.048(3) Uani 1 1 d . . .
H6 H 0.7015 0.5837 0.8658 0.058 Uiso 1 1 calc R . .
N7 N 0.8561(4) 0.5256(4) 0.8309(5) 0.042(3) Uani 1 1 d . . .
N8 N 0.8964(5) 0.5560(5) 0.7990(5) 0.052(3) Uani 1 1 d . . .
H8X H 0.8975 0.5595 0.7488 0.063 Uiso 1 1 calc R . .
N9 N 0.7822(5) 0.4825(5) 0.9110(6) 0.055(3) Uani 1 1 d . . .
N10 N 0.7457(6) 0.4581(5) 0.9591(6) 0.060(3) Uani 1 1 d . . .
N11 N 0.7114(4) 0.4429(4) 0.7857(5) 0.048(3) Uani 1 1 d . . .
N12 N 0.6793(5) 0.4257(5) 0.7200(5) 0.051(3) Uani 1 1 d . . .
H12X H 0.6907 0.4307 0.6737 0.061 Uiso 1 1 calc R . .
C3 C 0.8568(6) 0.3222(6) 0.8296(9) 0.062(4) Uani 1 1 d . . .
H3 H 0.8666 0.2890 0.8598 0.074 Uiso 1 1 calc R . .
C4 C 0.8586(5) 0.3275(6) 0.7535(7) 0.044(3) Uani 1 1 d . A .
C5 C 0.8387(5) 0.3841(6) 0.7339(7) 0.046(3) Uani 1 1 d . . .
C6 C 0.8773(6) 0.2831(6) 0.7003(7) 0.064(4) Uani 1 1 d D . .
C7 C 0.9272(7) 0.2502(8) 0.7253(10) 0.071(7) Uani 0.75 1 d PD A 1
H7 H 0.9488 0.2585 0.7736 0.085 Uiso 0.75 1 calc PR A 1
C8 C 0.9452(9) 0.2049(9) 0.6786(11) 0.080(8) Uani 0.75 1 d PD A 1
H8 H 0.9779 0.1817 0.6954 0.096 Uiso 0.75 1 calc PR A 1
C9 C 0.9123(9) 0.1955(9) 0.6055(10) 0.069(7) Uani 0.75 1 d PD A 1
H9 H 0.9247 0.1669 0.5721 0.083 Uiso 0.75 1 calc PR A 1
C10 C 0.8641(11) 0.2261(9) 0.5826(11) 0.086(7) Uani 0.75 1 d PD A 1
H10 H 0.8427 0.2183 0.5341 0.103 Uiso 0.75 1 calc PR A 1
C11 C 0.8452(9) 0.2696(8) 0.6304(9) 0.082(8) Uani 0.75 1 d PD A 1
H11 H 0.8103 0.2900 0.6147 0.099 Uiso 0.75 1 calc PR A 1
C100 C 0.9255(18) 0.245(2) 0.707(2) 0.066(2) Uiso 0.25 1 d PD A 2
H100 H 0.9509 0.2434 0.7537 0.080 Uiso 0.25 1 calc PR A 2
C101 C 0.936(3) 0.209(3) 0.644(3) 0.066(2) Uiso 0.25 1 d PD A 2
H101 H 0.9683 0.1840 0.6467 0.080 Uiso 0.25 1 calc PR A 2
C102 C 0.896(3) 0.212(3) 0.576(3) 0.066(2) Uiso 0.25 1 d PD A 2
H102 H 0.9009 0.1872 0.5343 0.080 Uiso 0.25 1 calc PR A 2
C103 C 0.850(2) 0.249(3) 0.568(2) 0.066(2) Uiso 0.25 1 d PD A 2
H103 H 0.8248 0.2505 0.5214 0.080 Uiso 0.25 1 calc PR A 2
C104 C 0.842(2) 0.286(2) 0.630(2) 0.066(2) Uiso 0.25 1 d PD A 2
H104 H 0.8115 0.3134 0.6243 0.080 Uiso 0.25 1 calc PR A 2
C12 C 0.8371(5) 0.4124(7) 0.6615(8) 0.057(4) Uani 1 1 d . . .
H12 H 0.8550 0.3906 0.6244 0.068 Uiso 1 1 calc R . .
C13 C 0.7653(6) 0.5379(7) 0.6517(8) 0.061(4) Uani 1 1 d . . .
H13 H 0.7680 0.5468 0.5988 0.074 Uiso 1 1 calc R . .
C14 C 0.7333(5) 0.5729(6) 0.7036(6) 0.042(3) Uani 1 1 d . . .
C15 C 0.6947(5) 0.6193(6) 0.6952(6) 0.047(3) Uani 1 1 d . . .
C16 C 0.6782(5) 0.6271(6) 0.7705(7) 0.052(4) Uani 1 1 d . . .
H16 H 0.6524 0.6557 0.7860 0.062 Uiso 1 1 calc R . .
C17 C 0.6744(5) 0.6527(5) 0.6276(7) 0.044(3) Uani 1 1 d . . .
C18 C 0.7107(6) 0.6684(6) 0.5724(8) 0.066(4) Uani 1 1 d . . .
H18 H 0.7504 0.6567 0.5771 0.079 Uiso 1 1 calc R . .
C19 C 0.6881(8) 0.7014(7) 0.5106(8) 0.081(5) Uani 1 1 d . . .
H19 H 0.7130 0.7124 0.4730 0.097 Uiso 1 1 calc R . .
C20 C 0.6307(9) 0.7189(8) 0.5013(11) 0.094(6) Uani 1 1 d . . .
H20 H 0.6170 0.7431 0.4594 0.112 Uiso 1 1 calc R . .
C21 C 0.5953(8) 0.7018(7) 0.5511(11) 0.084(6) Uani 1 1 d . . .
H21 H 0.5551 0.7112 0.5424 0.100 Uiso 1 1 calc R . .
C22 C 0.6154(6) 0.6699(6) 0.6169(9) 0.069(4) Uani 1 1 d . . .
H22 H 0.5895 0.6600 0.6539 0.082 Uiso 1 1 calc R . .
C23 C 0.9347(5) 0.5806(5) 0.8518(7) 0.044(3) Uani 1 1 d . . .
H23 H 0.9666 0.6041 0.8412 0.053 Uiso 1 1 calc R . .
C24 C 0.9204(5) 0.5662(5) 0.9234(7) 0.042(3) Uani 1 1 d . . .
C25 C 0.8702(6) 0.5318(6) 0.9076(7) 0.049(4) Uani 1 1 d . . .
C26 C 0.9494(5) 0.5809(6) 0.9975(6) 0.051(4) Uani 1 1 d D . .
C27 C 0.9702(6) 0.6376(6) 1.0135(7) 0.067(4) Uani 1 1 d D . .
H27 H 0.9655 0.6660 0.9742 0.081 Uiso 1 1 calc R . .
C28 C 0.9976(6) 0.6520(6) 1.0873(8) 0.073(4) Uani 1 1 d D . .
H28 H 1.0102 0.6902 1.0986 0.087 Uiso 1 1 calc R . .
C29 C 1.0059(6) 0.6089(7) 1.1438(7) 0.068(4) Uani 1 1 d D . .
H29 H 1.0270 0.6175 1.1923 0.081 Uiso 1 1 calc R . .
C30 C 0.9847(5) 0.5554(6) 1.1307(6) 0.058(4) Uani 1 1 d D . .
H30 H 0.9886 0.5276 1.1709 0.069 Uiso 1 1 calc R . .
C31 C 0.9568(5) 0.5409(5) 1.0578(6) 0.052(4) Uani 1 1 d D . .
H31 H 0.9426 0.5030 1.0490 0.062 Uiso 1 1 calc R . .
C32 C 0.8288(6) 0.5065(6) 0.9531(7) 0.050(4) Uani 1 1 d . . .
H32 H 0.8335 0.5065 1.0080 0.060 Uiso 1 1 calc R . .
C33 C 0.6998(6) 0.4363(6) 0.9233(7) 0.050(3) Uani 1 1 d . . .
H33 H 0.6738 0.4217 0.9576 0.060 Uiso 1 1 calc R . .
C34 C 0.6779(5) 0.4286(5) 0.8426(6) 0.042(3) Uani 1 1 d . . .
C35 C 0.6263(5) 0.4023(6) 0.8109(7) 0.053(4) Uani 1 1 d . B .
C36 C 0.6289(6) 0.4006(6) 0.7317(7) 0.053(4) Uani 1 1 d . . .
H36 H 0.6007 0.3849 0.6937 0.064 Uiso 1 1 calc R . .
C37 C 0.5759(6) 0.3805(6) 0.8495(7) 0.077(5) Uani 1 1 d D . .
C38 C 0.5574(6) 0.3232(7) 0.8267(9) 0.066(2) Uiso 0.75 1 d PD B 1
H38 H 0.5772 0.3034 0.7895 0.080 Uiso 0.75 1 calc PR B 1
C39 C 0.5100(7) 0.2958(7) 0.8593(9) 0.066(2) Uiso 0.75 1 d PD B 1
H39 H 0.4967 0.2583 0.8454 0.080 Uiso 0.75 1 calc PR B 1
C40 C 0.4845(7) 0.3309(8) 0.9153(10) 0.066(2) Uiso 0.75 1 d PD B 1
H40 H 0.4532 0.3147 0.9396 0.080 Uiso 0.75 1 calc PR B 1
C41 C 0.5008(8) 0.3842(8) 0.9360(11) 0.066(2) Uiso 0.75 1 d PD B 1
H41 H 0.4799 0.4051 0.9710 0.080 Uiso 0.75 1 calc PR B 1
C42 C 0.5493(7) 0.4092(8) 0.9054(11) 0.066(2) Uiso 0.75 1 d PD B 1
H42 H 0.5634 0.4456 0.9233 0.080 Uiso 0.75 1 calc PR B 1
C90 C 0.5383(14) 0.3332(11) 0.833(2) 0.066(2) Uiso 0.25 1 d PD B 2
H90 H 0.5455 0.3071 0.7936 0.080 Uiso 0.25 1 calc PR B 2
C91 C 0.4898(15) 0.3242(18) 0.876(3) 0.066(2) Uiso 0.25 1 d PD B 2
H91 H 0.4652 0.2917 0.8674 0.080 Uiso 0.25 1 calc PR B 2
C92 C 0.4797(17) 0.366(2) 0.933(3) 0.066(2) Uiso 0.25 1 d PD B 2
H92 H 0.4455 0.3623 0.9585 0.080 Uiso 0.25 1 calc PR B 2
C93 C 0.5155(18) 0.411(2) 0.952(2) 0.066(2) Uiso 0.25 1 d PD B 2
H93 H 0.5086 0.4360 0.9929 0.080 Uiso 0.25 1 calc PR B 2
C94 C 0.5638(18) 0.4181(16) 0.909(2) 0.066(2) Uiso 0.25 1 d PD B 2
H94 H 0.5890 0.4498 0.9209 0.080 Uiso 0.25 1 calc PR B 2
B1 B 0.8907(8) 0.6230(8) 0.5997(10) 0.079(6) Uani 1 1 d D . .
F11 F 0.9338(4) 0.6628(4) 0.6014(5) 0.091(3) Uani 1 1 d D . .
F12 F 0.9104(4) 0.5750(4) 0.6402(4) 0.088(3) Uani 1 1 d D . .
F13 F 0.8681(4) 0.6103(4) 0.5228(4) 0.117(4) Uani 1 1 d D . .
F14 F 0.8473(4) 0.6478(5) 0.6407(5) 0.113(3) Uani 1 1 d D . .
B2 B 0.6773(11) 0.4163(9) 0.5187(13) 0.0789(17) Uiso 0.50 1 d PD C 1
F21 F 0.7275(6) 0.4102(7) 0.4840(9) 0.0789(17) Uiso 0.50 1 d PD C 1
F22 F 0.6330(7) 0.4260(7) 0.4617(8) 0.0789(17) Uiso 0.50 1 d PD C 1
F23 F 0.6688(7) 0.3657(6) 0.5598(9) 0.0789(17) Uiso 0.50 1 d PD C 1
B25 B 0.6542(11) 0.4289(10) 0.5086(12) 0.0789(17) Uiso 0.50 1 d PD C 2
F26 F 0.6998(6) 0.4162(7) 0.4682(8) 0.0789(17) Uiso 0.50 1 d PD C 2
F27 F 0.6117(6) 0.4541(7) 0.4612(8) 0.0789(17) Uiso 0.50 1 d PD C 2
F28 F 0.6358(7) 0.3807(7) 0.5474(9) 0.0789(17) Uiso 0.50 1 d PD C 2
F24 F 0.6790(3) 0.4655(4) 0.5687(4) 0.0789(17) Uiso 1 1 d D . .
O50 O 0.5000 0.5693(15) 0.7500 0.133(18) Uiso 0.50 2 d SPD . 1
C51 C 0.5430(8) 0.5314(14) 0.7197(14) 0.110(13) Uiso 0.50 1 d PD D 1
H51A H 0.5341 0.4914 0.7334 0.132 Uiso 0.50 1 calc PR D 1
H51B H 0.5821 0.5409 0.7457 0.132 Uiso 0.50 1 calc PR D 1
C52 C 0.5455(14) 0.5347(15) 0.6314(13) 0.100(11) Uiso 0.50 1 d PD D 1
H52A H 0.5086 0.5499 0.6066 0.120 Uiso 0.50 1 calc PR D 1
H52B H 0.5521 0.4963 0.6112 0.120 Uiso 0.50 1 calc PR D 1
H52C H 0.5775 0.5600 0.6202 0.120 Uiso 0.50 1 calc PR D 1
O80 O 0.5105(19) 0.572(2) 0.707(3) 0.095(14) Uiso 0.25 1 d P . 2
H80X H 0.4956 0.5597 0.6634 0.114 Uiso 0.25 1 d P E 2
H80Y H 0.5313 0.5406 0.7262 0.114 Uiso 0.25 1 d P F 2
O60 O 0.6617(14) 0.7712(16) 0.148(2) 0.167(12) Uiso 0.50 1 d P G 1
H60X H 0.6317 0.7717 0.1687 0.200 Uiso 0.50 1 d P H 1
C61 C 0.6852(16) 0.8175(18) 0.103(2) 0.122(14) Uiso 0.50 1 d P G 1
H61A H 0.6993 0.8487 0.1380 0.146 Uiso 0.50 1 calc PR G 1
H61B H 0.6545 0.8320 0.0649 0.146 Uiso 0.50 1 calc PR G 1
H61C H 0.7176 0.8027 0.0765 0.146 Uiso 0.50 1 calc PR G 1
O70 O 0.7098(10) 0.7300(12) 0.2792(14) 0.117(8) Uiso 0.50 1 d P I 2
H70X H 0.7172 0.7190 0.3232 0.140 Uiso 0.50 1 d P J 2
C71 C 0.6827(17) 0.7529(18) 0.206(2) 0.120(14) Uiso 0.50 1 d P I 2
H71A H 0.7038 0.7872 0.1918 0.144 Uiso 0.50 1 calc PR I 2
H71B H 0.6419 0.7628 0.2106 0.144 Uiso 0.50 1 calc PR I 2
H71C H 0.6841 0.7239 0.1650 0.144 Uiso 0.50 1 calc PR I 2

loop_
_atom_site_aniso_label
_atom_site_aniso_U_11
_atom_site_aniso_U_22
_atom_site_aniso_U_33
_atom_site_aniso_U_23
_atom_site_aniso_U_13
_atom_site_aniso_U_12
Fe1 0.0502(11) 0.0513(13) 0.0285(9) 0.0015(9) 0.0080(7) 0.0071(10)
N1 0.053(7) 0.060(8) 0.043(6) 0.013(6) 0.012(5) 0.003(6)
N2 0.051(7) 0.077(9) 0.042(6) 0.009(7) 0.012(5) 0.004(6)
N3 0.071(8) 0.110(12) 0.027(6) 0.004(7) 0.008(6) -0.012(8)
N4 0.056(7) 0.070(9) 0.041(6) -0.015(7) 0.013(6) -0.022(7)
N5 0.057(7) 0.046(7) 0.041(6) 0.014(6) 0.002(5) 0.002(6)
N6 0.056(7) 0.051(8) 0.040(6) -0.004(6) 0.017(5) 0.004(6)
N7 0.041(6) 0.052(8) 0.035(6) 0.001(5) 0.017(5) 0.007(6)
N8 0.064(7) 0.063(8) 0.030(6) -0.002(6) 0.009(6) 0.011(7)
N9 0.069(8) 0.054(8) 0.044(6) 0.014(6) 0.023(6) 0.018(7)
N10 0.091(9) 0.057(8) 0.034(6) 0.006(6) 0.013(7) 0.016(7)
N11 0.060(7) 0.053(8) 0.030(6) 0.003(5) 0.004(5) 0.018(6)
N12 0.062(7) 0.062(8) 0.029(6) 0.003(5) 0.007(5) -0.004(6)
C3 0.066(9) 0.032(9) 0.093(12) -0.006(8) 0.037(8) 0.017(7)
C4 0.051(8) 0.053(10) 0.031(7) -0.007(7) 0.014(6) -0.005(7)
C5 0.044(8) 0.056(10) 0.040(8) 0.002(7) 0.013(6) 0.000(7)
C6 0.066(10) 0.059(11) 0.072(10) -0.014(9) 0.027(8) -0.034(9)
C7 0.063(14) 0.060(15) 0.098(17) -0.021(13) 0.051(13) -0.022(12)
C8 0.089(17) 0.076(17) 0.085(16) -0.026(15) 0.059(14) 0.006(13)
C9 0.103(18) 0.081(19) 0.026(11) -0.004(11) 0.018(11) -0.033(15)
C10 0.14(3) 0.049(17) 0.068(16) -0.003(13) 0.023(16) -0.022(17)
C11 0.127(19) 0.060(18) 0.067(14) -0.034(13) 0.051(14) -0.047(14)
C12 0.047(8) 0.070(12) 0.050(9) 0.013(8) -0.010(7) -0.019(8)
C13 0.064(9) 0.076(12) 0.041(8) 0.005(8) -0.007(7) -0.009(9)
C14 0.034(7) 0.063(10) 0.029(7) -0.006(7) 0.006(6) -0.005(7)
C15 0.056(8) 0.047(9) 0.035(7) 0.000(7) -0.003(6) -0.005(7)
C16 0.060(9) 0.036(9) 0.059(9) 0.009(7) 0.008(7) 0.006(7)
C17 0.053(9) 0.032(8) 0.043(7) 0.007(6) -0.017(7) -0.008(7)
C18 0.065(10) 0.062(11) 0.066(10) 0.005(8) -0.013(8) -0.014(8)
C19 0.114(14) 0.077(13) 0.045(9) 0.023(8) -0.020(9) -0.034(11)
C20 0.115(17) 0.053(13) 0.098(15) 0.006(10) -0.059(13) -0.004(12)
C21 0.095(14) 0.039(11) 0.103(14) -0.016(10) -0.052(12) 0.017(10)
C22 0.061(10) 0.046(10) 0.094(12) -0.007(9) -0.018(8) 0.007(8)
C23 0.042(7) 0.041(9) 0.050(8) 0.008(7) 0.011(7) -0.007(7)
C24 0.039(7) 0.040(9) 0.044(8) -0.003(6) -0.007(6) 0.009(7)
C25 0.053(8) 0.062(10) 0.032(7) 0.001(7) 0.012(7) 0.014(8)
C26 0.056(8) 0.060(11) 0.038(8) -0.005(7) 0.007(6) -0.002(8)
C27 0.066(9) 0.088(14) 0.048(9) 0.014(8) 0.007(7) -0.011(9)
C28 0.061(10) 0.075(12) 0.080(11) -0.016(10) -0.007(8) -0.015(9)
C29 0.053(9) 0.100(15) 0.049(9) -0.015(10) -0.001(7) 0.001(9)
C30 0.067(9) 0.066(12) 0.038(8) -0.013(7) -0.005(7) 0.014(9)
C31 0.055(8) 0.049(9) 0.051(8) -0.015(7) 0.004(7) 0.005(7)
C32 0.060(9) 0.054(10) 0.036(7) -0.008(7) 0.000(7) 0.019(7)
C33 0.046(8) 0.050(10) 0.056(9) 0.007(7) 0.010(7) 0.007(7)
C34 0.044(8) 0.061(10) 0.021(6) 0.005(6) 0.002(6) 0.014(7)
C35 0.040(8) 0.070(11) 0.049(8) 0.024(7) 0.005(7) -0.006(7)
C36 0.063(9) 0.059(10) 0.034(7) 0.016(7) -0.013(7) -0.008(8)
C37 0.086(12) 0.088(13) 0.048(9) 0.012(8) -0.038(8) -0.005(10)
B1 0.075(14) 0.084(17) 0.083(15) 0.009(13) 0.031(12) -0.005(13)
F11 0.094(6) 0.084(7) 0.099(7) 0.005(5) 0.022(5) -0.032(6)
F12 0.132(8) 0.081(7) 0.052(5) 0.025(5) 0.017(5) 0.005(6)
F13 0.159(9) 0.137(9) 0.051(5) 0.018(5) -0.013(6) -0.054(8)
F14 0.075(6) 0.145(10) 0.119(8) -0.009(7) 0.005(6) 0.016(6)

loop_
_atom_type_symbol
_atom_type_description
_atom_type_scat_dispersion_real
_atom_type_scat_dispersion_imag
_atom_type_scat_source
C C 0.0033 0.0016 'International Tables Vol C Tables 4.2.6.8 and 6.1.1.4'
H H 0.0000 0.0000 'International Tables Vol C Tables 4.2.6.8 and 6.1.1.4'
N N 0.0061 0.0033 'International Tables Vol C Tables 4.2.6.8 and 6.1.1.4'
B B 0.0013 0.0007 'International Tables Vol C Tables 4.2.6.8 and 6.1.1.4'
F F 0.0171 0.0103 'International Tables Vol C Tables 4.2.6.8 and 6.1.1.4'
Fe Fe 0.3463 0.8444 'International Tables Vol C Tables 4.2.6.8 and 6.1.1.4'
O O 0.0106 0.0060 'International Tables Vol C Tables 4.2.6.8 and 6.1.1.4'

loop_
_geom_angle_atom_site_label_1
_geom_angle_atom_site_label_2
_geom_angle_atom_site_label_3
_geom_angle
_geom_angle_site_symmetry_1
_geom_angle_publ_flag
N1 Fe1 N11 90.3(4) . y
N1 Fe1 N4 89.3(5) . y
N11 Fe1 N4 94.9(4) . y
N1 Fe1 N7 92.1(4) . y
N11 Fe1 N7 169.5(4) . y
N4 Fe1 N7 95.4(4) . y
N1 Fe1 N5 169.4(4) . y
N11 Fe1 N5 86.6(4) . y
N4 Fe1 N5 80.8(5) . y
N7 Fe1 N5 92.8(4) . y
N1 Fe1 N9 93.6(4) . y
N11 Fe1 N9 89.7(5) . y
N4 Fe1 N9 174.5(5) . y
N7 Fe1 N9 79.9(4) . y
N5 Fe1 N9 96.5(4) . y
C5 N1 N2 105.1(11) . ?
C5 N1 Fe1 124.9(9) . ?
N2 N1 Fe1 128.8(8) . ?
N1 N2 C3 111.7(11) . ?
N1 N2 H2X 124.2 . ?
C3 N2 H2X 124.2 . ?
C12 N3 N4 112.3(12) . ?
C13 N4 N3 107.9(11) . ?
C13 N4 Fe1 117.6(9) . ?
N3 N4 Fe1 134.5(10) . ?
N6 N5 C14 106.2(10) . ?
N6 N5 Fe1 137.5(8) . ?
C14 N5 Fe1 116.0(9) . ?
N5 N6 C16 112.2(10) . ?
N5 N6 H6 123.9 . ?
C16 N6 H6 123.9 . ?
N8 N7 C25 104.4(10) . ?
N8 N7 Fe1 138.6(7) . ?
C25 N7 Fe1 116.8(8) . ?
N7 N8 C23 112.4(9) . ?
N7 N8 H8X 123.8 . ?
C23 N8 H8X 123.8 . ?
C32 N9 N10 110.1(10) . ?
C32 N9 Fe1 115.6(8) . ?
N10 N9 Fe1 134.0(9) . ?
C33 N10 N9 113.5(11) . ?
N12 N11 C34 104.0(10) . ?
N12 N11 Fe1 129.4(8) . ?
C34 N11 Fe1 126.4(8) . ?
C36 N12 N11 114.0(10) . ?
C36 N12 H12X 123.0 . ?
N11 N12 H12X 123.0 . ?
C4 C3 N2 107.2(12) . ?
C4 C3 H3 126.4 . ?
N2 C3 H3 126.4 . ?
C3 C4 C5 106.2(11) . ?
C3 C4 C6 126.6(13) . ?
C5 C4 C6 127.2(12) . ?
N1 C5 C12 121.5(13) . ?
N1 C5 C4 109.8(11) . ?
C12 C5 C4 128.3(13) . ?
C11 C6 C104 16(2) . ?
C11 C6 C7 119.2(14) . ?
C104 C6 C7 132.6(19) . ?
C11 C6 C100 105.7(19) . ?
C104 C6 C100 119(2) . ?
C7 C6 C100 13.8(17) . ?
C11 C6 C4 122.7(14) . ?
C104 C6 C4 109.3(19) . ?
C7 C6 C4 117.9(12) . ?
C100 C6 C4 131.5(19) . ?
C6 C7 C8 120.3(15) . ?
C6 C7 H7 119.8 . ?
C8 C7 H7 119.8 . ?
C7 C8 C9 117.6(15) . ?
C7 C8 H8 121.2 . ?
C9 C8 H8 121.2 . ?
C10 C9 C8 121.9(16) . ?
C10 C9 H9 119.1 . ?
C8 C9 H9 119.1 . ?
C9 C10 C11 120.3(17) . ?
C9 C10 H10 119.9 . ?
C11 C10 H10 119.9 . ?
C6 C11 C10 120.6(16) . ?
C6 C11 H11 119.7 . ?
C10 C11 H11 119.7 . ?
C101 C100 C6 120(2) . ?
C101 C100 H100 120.1 . ?
C6 C100 H100 120.1 . ?
C100 C101 C102 118(2) . ?
C100 C101 H101 121.1 . ?
C102 C101 H101 121.1 . ?
C103 C102 C101 123(2) . ?
C103 C102 H102 118.4 . ?
C101 C102 H102 118.4 . ?
C102 C103 C104 118(2) . ?
C102 C103 H103 120.9 . ?
C104 C103 H103 120.9 . ?
C6 C104 C103 122(2) . ?
C6 C104 H104 119.0 . ?
C103 C104 H104 119.0 . ?
N3 C12 C5 135.2(15) . ?
N3 C12 H12 112.4 . ?
C5 C12 H12 112.4 . ?
N4 C13 C14 112.0(12) . ?
N4 C13 H13 124.0 . ?
C14 C13 H13 124.0 . ?
N5 C14 C15 110.3(10) . ?
N5 C14 C13 113.4(12) . ?
C15 C14 C13 136.0(12) . ?
C14 C15 C16 103.5(10) . ?
C14 C15 C17 130.5(12) . ?
C16 C15 C17 126.0(13) . ?
N6 C16 C15 107.8(11) . ?
N6 C16 H16 126.1 . ?
C15 C16 H16 126.1 . ?
C18 C17 C22 118.5(12) . ?
C18 C17 C15 122.4(12) . ?
C22 C17 C15 119.1(13) . ?
C19 C18 C17 118.6(14) . ?
C19 C18 H18 120.7 . ?
C17 C18 H18 120.7 . ?
C20 C19 C18 122.6(16) . ?
C20 C19 H19 118.7 . ?
C18 C19 H19 118.7 . ?
C21 C20 C19 119.1(17) . ?
C21 C20 H20 120.4 . ?
C19 C20 H20 120.4 . ?
C20 C21 C22 121.7(17) . ?
C20 C21 H21 119.1 . ?
C22 C21 H21 119.1 . ?
C21 C22 C17 119.3(15) . ?
C21 C22 H22 120.4 . ?
C17 C22 H22 120.4 . ?
N8 C23 C24 108.5(11) . ?
N8 C23 H23 125.8 . ?
C24 C23 H23 125.8 . ?
C23 C24 C25 103.5(10) . ?
C23 C24 C26 129.0(12) . ?
C25 C24 C26 127.5(12) . ?
N7 C25 C24 111.3(11) . ?
N7 C25 C32 113.4(11) . ?
C24 C25 C32 135.1(11) . ?
C31 C26 C27 117.3(10) . ?
C31 C26 C24 121.6(12) . ?
C27 C26 C24 121.0(11) . ?
C28 C27 C26 120.6(12) . ?
C28 C27 H27 119.7 . ?
C26 C27 H27 119.7 . ?
C29 C28 C27 118.7(12) . ?
C29 C28 H28 120.7 . ?
C27 C28 H28 120.7 . ?
C30 C29 C28 121.6(12) . ?
C30 C29 H29 119.2 . ?
C28 C29 H29 119.2 . ?
C29 C30 C31 119.9(12) . ?
C29 C30 H30 120.1 . ?
C31 C30 H30 120.1 . ?
C26 C31 C30 121.7(12) . ?
C26 C31 H31 119.1 . ?
C30 C31 H31 119.1 . ?
N9 C32 C25 114.1(11) . ?
N9 C32 H32 122.9 . ?
C25 C32 H32 122.9 . ?
N10 C33 C34 135.0(12) . ?
N10 C33 H33 112.5 . ?
C34 C33 H33 112.5 . ?
N11 C34 C35 110.1(10) . ?
N11 C34 C33 120.5(11) . ?
C35 C34 C33 129.1(11) . ?
C36 C35 C34 106.4(11) . ?
C36 C35 C37 123.7(12) . ?
C34 C35 C37 129.9(11) . ?
N12 C36 C35 105.5(11) . ?
N12 C36 H36 127.3 . ?
C35 C36 H36 127.3 . ?
C42 C37 C94 16.2(15) . ?
C42 C37 C90 102.1(17) . ?
C94 C37 C90 117.8(18) . ?
C42 C37 C38 120.2(14) . ?
C94 C37 C38 134.6(19) . ?
C90 C37 C38 21.1(15) . ?
C42 C37 C35 125.4(13) . ?
C94 C37 C35 110.1(17) . ?
C90 C37 C35 131.9(18) . ?
C38 C37 C35 114.3(13) . ?
C39 C38 C37 121.3(14) . ?
C39 C38 H38 119.3 . ?
C37 C38 H38 119.3 . ?
C38 C39 C40 113.2(14) . ?
C38 C39 H39 123.4 . ?
C40 C39 H39 123.4 . ?
C41 C40 C39 125.9(15) . ?
C41 C40 H40 117.1 . ?
C39 C40 H40 117.1 . ?
C40 C41 C42 119.6(16) . ?
C40 C41 H41 120.2 . ?
C42 C41 H41 120.2 . ?
C37 C42 C41 119.6(15) . ?
C37 C42 H42 120.2 . ?
C41 C42 H42 120.2 . ?
C37 C90 C91 121(2) . ?
C37 C90 H90 119.6 . ?
C91 C90 H90 119.6 . ?
C90 C91 C92 117(2) . ?
C90 C91 H91 121.4 . ?
C92 C91 H91 121.4 . ?
C93 C92 C91 124(2) . ?
C93 C92 H92 117.9 . ?
C91 C92 H92 117.9 . ?
C92 C93 C94 117(2) . ?
C92 C93 H93 121.4 . ?
C94 C93 H93 121.4 . ?
C37 C94 C93 123(2) . ?
C37 C94 H94 118.7 . ?
C93 C94 H94 118.7 . ?
F11 B1 F12 110.0(13) . ?
F11 B1 F14 105.4(14) . ?
F12 B1 F14 106.8(13) . ?
F11 B1 F13 111.1(13) . ?
F12 B1 F13 112.5(14) . ?
F14 B1 F13 110.7(13) . ?
F21 B2 F22 107.4(17) . ?
F21 B2 F23 107.9(18) . ?
F22 B2 F23 111.9(19) . ?
F21 B2 F24 112.4(18) . ?
F22 B2 F24 106.1(17) . ?
F23 B2 F24 111.1(16) . ?
F27 B25 F26 109.4(18) . ?
F27 B25 F28 114.0(19) . ?
F26 B25 F28 111.4(19) . ?
F27 B25 F24 113.5(18) . ?
F26 B25 F24 103.8(17) . ?
F28 B25 F24 104.3(16) . ?
B25 F24 B2 24.9(10) . ?
C51 O50 C51 106(2) 2_656 ?
C51 O50 H80Y 105.2 2_656 ?
C51 O50 H80Y 1.5 . ?
O50 C51 C52 115.1(18) . ?
O50 C51 H51A 108.5 . ?
C52 C51 H51A 108.5 . ?
O50 C51 H51B 108.5 . ?
C52 C51 H51B 108.5 . ?
H51A C51 H51B 107.5 . ?
O50 C51 H80X 60.6 . ?
C52 C51 H80X 56.2 . ?
H51A C51 H80X 114.0 . ?
H51B C51 H80X 138.4 . ?
O50 C51 H80Y 4.3 . ?
C52 C51 H80Y 112.4 . ?
H51A C51 H80Y 106.9 . ?
H51B C51 H80Y 112.8 . ?
H80X C51 H80Y 57.2 . ?
C51 C52 H80X 61.7 . ?
H52A C52 H80X 48.3 . ?
H52B C52 H80X 131.5 . ?
H52C C52 H80X 118.5 . ?
O80 O80 H80X 133.9 2_656 ?
O80 O80 H80Y 82.0 2_656 ?
H80X O80 H80Y 101.5 . ?
C61 O60 H60X 127.2 . ?
C71 O70 H70X 166.2 . ?
O70 C71 H60X 143.4 . ?
O70 C71 H71A 109.5 . ?
O70 C71 H71B 109.5 . ?
H71A C71 H71B 109.5 . ?
O70 C71 H71C 109.5 . ?
H71A C71 H71C 109.5 . ?
H71B C71 H71C 109.5 . ?

loop_
_geom_bond_atom_site_label_1
_geom_bond_atom_site_label_2
_geom_bond_distance
_geom_bond_site_symmetry_2
_geom_bond_publ_flag
Fe1 N1 1.923(11) . y
Fe1 N11 1.926(11) . y
Fe1 N4 1.938(10) . y
Fe1 N7 1.954(10) . y
Fe1 N5 1.964(10) . y
Fe1 N9 1.965(10) . y
N1 C5 1.342(14) . ?
N1 N2 1.351(13) . ?
N2 C3 1.374(16) . ?
N2 H2X 0.8800 . ?
N3 C12 1.259(17) . ?
N3 N4 1.383(15) . ?
N4 C13 1.370(16) . ?
N5 N6 1.322(12) . ?
N5 C14 1.368(13) . ?
N6 C16 1.337(14) . ?
N6 H6 0.8800 . ?
N7 N8 1.335(12) . ?
N7 C25 1.346(13) . ?
N8 C23 1.336(14) . ?
N8 H8X 0.8800 . ?
N9 C32 1.356(15) . ?
N9 N10 1.371(14) . ?
N10 C33 1.277(15) . ?
N11 N12 1.354(12) . ?
N11 C34 1.358(13) . ?
N12 C36 1.337(14) . ?
N12 H12X 0.8800 . ?
C3 C4 1.334(16) . ?
C3 H3 0.9500 . ?
C4 C5 1.428(17) . ?
C4 C6 1.482(17) . ?
C5 C12 1.419(17) . ?
C6 C11 1.391(15) . ?
C6 C104 1.394(18) . ?
C6 C7 1.412(15) . ?
C6 C100 1.419(18) . ?
C7 C8 1.422(15) . ?
C7 H7 0.9500 . ?
C8 C9 1.428(17) . ?
C8 H8 0.9500 . ?
C9 C10 1.344(18) . ?
C9 H9 0.9500 . ?
C10 C11 1.409(16) . ?
C10 H10 0.9500 . ?
C11 H11 0.9500 . ?
C100 C101 1.418(19) . ?
C100 H100 0.9500 . ?
C101 C102 1.42(2) . ?
C101 H101 0.9500 . ?
C102 C103 1.35(2) . ?
C102 H102 0.9500 . ?
C103 C104 1.411(19) . ?
C103 H103 0.9500 . ?
C104 H104 0.9500 . ?
C12 H12 0.9500 . ?
C13 C14 1.471(17) . ?
C13 H13 0.9500 . ?
C14 C15 1.400(16) . ?
C15 C16 1.413(15) . ?
C15 C17 1.446(15) . ?
C16 H16 0.9500 . ?
C17 C18 1.388(17) . ?
C17 C22 1.412(17) . ?
C18 C19 1.379(18) . ?
C18 H18 0.9500 . ?
C19 C20 1.38(2) . ?
C19 H19 0.9500 . ?
C20 C21 1.31(2) . ?
C20 H20 0.9500 . ?
C21 C22 1.40(2) . ?
C21 H21 0.9500 . ?
C22 H22 0.9500 . ?
C23 C24 1.363(15) . ?
C23 H23 0.9500 . ?
C24 C25 1.411(16) . ?
C24 C26 1.430(15) . ?
C25 C32 1.428(17) . ?
C26 C31 1.400(13) . ?
C26 C27 1.424(14) . ?
C27 C28 1.411(14) . ?
C27 H27 0.9500 . ?
C28 C29 1.405(15) . ?
C28 H28 0.9500 . ?
C29 C30 1.351(15) . ?
C29 H29 0.9500 . ?
C30 C31 1.402(13) . ?
C30 H30 0.9500 . ?
C31 H31 0.9500 . ?
C32 H32 0.9500 . ?
C33 C34 1.452(16) . ?
C33 H33 0.9500 . ?
C34 C35 1.400(16) . ?
C35 C36 1.385(15) . ?
C35 C37 1.490(17) . ?
C36 H36 0.9500 . ?
C37 C42 1.375(15) . ?
C37 C94 1.408(18) . ?
C37 C90 1.415(18) . ?
C37 C38 1.446(15) . ?
C38 C39 1.434(15) . ?
C38 H38 0.9500 . ?
C39 C40 1.444(17) . ?
C39 H39 0.9500 . ?
C40 C41 1.337(18) . ?
C40 H40 0.9500 . ?
C41 C42 1.413(16) . ?
C41 H41 0.9500 . ?
C42 H42 0.9500 . ?
C90 C91 1.419(19) . ?
C90 H90 0.9500 . ?
C91 C92 1.42(2) . ?
C91 H91 0.9500 . ?
C92 C93 1.35(2) . ?
C92 H92 0.9500 . ?
C93 C94 1.413(19) . ?
C93 H93 0.9500 . ?
C94 H94 0.9500 . ?
B1 F11 1.358(17) . ?
B1 F12 1.376(18) . ?
B1 F14 1.410(16) . ?
B1 F13 1.415(17) . ?
B2 F21 1.37(2) . ?
B2 F22 1.37(2) . ?
B2 F23 1.41(2) . ?
B2 F24 1.437(19) . ?
B25 F27 1.35(2) . ?
B25 F26 1.36(2) . ?
B25 F28 1.40(2) . ?
B25 F24 1.42(2) . ?
O50 C51 1.466(18) 2_656 ?
O50 C51 1.466(18) . ?
O50 H80Y 1.0962 . ?
C51 C52 1.545(10) . ?
C51 H51A 0.9900 . ?
C51 H51B 0.9900 . ?
C51 H80X 1.5377 . ?
C51 H80Y 0.3714 . ?
C52 H52A 0.9800 . ?
C52 H52B 0.9800 . ?
C52 H52C 0.9800 . ?
C52 H80X 1.4520 . ?
O80 O80 1.62(11) 2_656 ?
O80 H80X 0.8514 . ?
O80 H80Y 0.9202 . ?
O60 C61 1.47(4) . ?
O60 H60X 0.8097 . ?
C61 H61A 0.9800 . ?
C61 H61B 0.9800 . ?
C61 H61C 0.9800 . ?
O70 C71 1.47(4) . ?
O70 H70X 0.8070 . ?
C71 H60X 1.3507 . ?
C71 H71A 0.9800 . ?
C71 H71B 0.9800 . ?
C71 H71C 0.9800 . ?

loop_
_geom_hbond_atom_site_label_D
_geom_hbond_atom_site_label_H
_geom_hbond_atom_site_label_A
_geom_hbond_distance_DH
_geom_hbond_distance_HA
_geom_hbond_distance_DA
_geom_hbond_angle_DHA
_geom_hbond_site_symmetry_A
N2 H2X F13 0.88 2.12 2.933(13) 152.7 6_566
N6 H6 F26 0.88 1.78 2.660(17) 172.8 6_566
N6 H6 F21 0.88 2.08 2.909(18) 155.6 6_566
N6 H6 F22 0.88 2.42 3.187(18) 145.5 6_566
N8 H8X F12 0.88 1.97 2.847(12) 171.3 .
N12 H12X F24 0.88 1.99 2.788(12) 150.1 .
N12 H12X F23 0.88 2.50 3.105(18) 126.1 .
